data_7151697
loop_
_publ_author_name
'Wu, Hung-Chou'
'Hwang, Long-Chih'
'Wu, Ming-Jung'

_publ_section_title
;
 A copper-mediated cyclization reaction of hydrazine with enediynones
 providing pyrazolo[1,5-a]pyridines.
;
_journal_issue 3
_journal_name_full 'Organic &amp; biomolecular chemistry'
_journal_page_first 670
_journal_page_last 672
_journal_paper_doi 10.1039/C0OB00756K
_journal_volume 9
_journal_year 2011
_chemical_formula_moiety 'C17 H19 Cl Cu N2 O'
_chemical_formula_sum 'C17 H19 Cl Cu N2 O'
_chemical_formula_weight 366.33
_chemical_name_systematic
;
?
;
_space_group_IT_number 2
_symmetry_cell_setting triclinic
_symmetry_space_group_name_Hall '-P 1'
_symmetry_space_group_name_H-M 'P -1'
_atom_sites_solution_hydrogens geom
_atom_sites_solution_primary direct
_atom_sites_solution_secondary difmap
_audit_creation_method SHELXL-97
_cell_angle_alpha 69.3330(10)
_cell_angle_beta 84.4530(10)
_cell_angle_gamma 76.7640(10)
_cell_formula_units_Z 2
_cell_length_a 9.3101(2)
_cell_length_b 9.2508(3)
_cell_length_c 11.2420(4)
_cell_measurement_reflns_used 7097
_cell_measurement_temperature 293(2)
_cell_measurement_theta_max 25.028
_cell_measurement_theta_min 2.037
_cell_volume 881.72(5)
_computing_cell_refinement 'HKL Scalepack (Otwinowski & Minor 1997)'
_computing_data_collection 'Collect (Nonius BV, 1997-2000)'
_computing_data_reduction 'HKL Denzo and Scalepack'
_computing_molecular_graphics 'Ortep-3 for Windows (Farrugia, 1997)'
_computing_publication_material 'WinGX publication routines (Farrugia, 1999)'
_computing_structure_refinement 'SHELXL-97 (Sheldrick, 1997)'
_computing_structure_solution 'SHELXS-86 (Sheldrick, 1986)'
_diffrn_ambient_temperature 293(2)
_diffrn_detector_area_resol_mean 9
_diffrn_measured_fraction_theta_full 0.991
_diffrn_measured_fraction_theta_max 0.991
_diffrn_measurement_device_type KappaCCD
_diffrn_measurement_method 'CCD rotation images, thick slices'
_diffrn_radiation_monochromator graphite
_diffrn_radiation_source 'fine-focus sealed tube'
_diffrn_radiation_type MoK\a
_diffrn_radiation_wavelength 0.71073
_diffrn_reflns_av_R_equivalents 0.0495
_diffrn_reflns_av_sigmaI/netI 0.0371
_diffrn_reflns_limit_h_max 11
_diffrn_reflns_limit_h_min -11
_diffrn_reflns_limit_k_max 11
_diffrn_reflns_limit_k_min -10
_diffrn_reflns_limit_l_max 13
_diffrn_reflns_limit_l_min -13
_diffrn_reflns_number 6959
_diffrn_reflns_theta_full 25.05
_diffrn_reflns_theta_max 25.05
_diffrn_reflns_theta_min 2.25
_exptl_absorpt_coefficient_mu 1.392
_exptl_absorpt_correction_T_max 0.7228
_exptl_absorpt_correction_T_min 0.5248
_exptl_absorpt_correction_type multi-scan
_exptl_absorpt_process_details
;
?
;
_exptl_crystal_colour colorless
_exptl_crystal_density_diffrn 1.380
_exptl_crystal_density_method 'not measured'
_exptl_crystal_description prism
_exptl_crystal_F_000 378
_exptl_crystal_size_max 0.6
_exptl_crystal_size_mid 0.42
_exptl_crystal_size_min 0.15
_refine_diff_density_max 2.787
_refine_diff_density_min -3.062
_refine_diff_density_rms 0.124
_refine_ls_extinction_method none
_refine_ls_goodness_of_fit_ref 1.038
_refine_ls_hydrogen_treatment fixed
_refine_ls_matrix_type full
_refine_ls_number_parameters 196
_refine_ls_number_reflns 3083
_refine_ls_number_restraints 0
_refine_ls_restrained_S_all 1.038
_refine_ls_R_factor_all 0.0866
_refine_ls_R_factor_gt 0.0799
_refine_ls_shift/su_max 0.000
_refine_ls_shift/su_mean 0.000
_refine_ls_structure_factor_coef Fsqd
_refine_ls_weighting_details 'calc w=1/[\s^2^(Fo^2^)+(0.0796P)^2^+4.7886P] where P=(Fo^2^+2Fc^2^)/3'
_refine_ls_weighting_scheme calc
_refine_ls_wR_factor_gt 0.1958
_refine_ls_wR_factor_ref 0.2017
_reflns_number_gt 2812
_reflns_number_total 3083
_reflns_threshold_expression >2sigma(I)
_cod_data_source_file C0OB00756K.TXT
_cod_data_source_block 10166
_cod_database_code 7151697

loop_
_symmetry_equiv_pos_as_xyz
'x, y, z'
'-x, -y, -z'

loop_
_atom_site_label
_atom_site_type_symbol
_atom_site_fract_x
_atom_site_fract_y
_atom_site_fract_z
_atom_site_U_iso_or_equiv
_atom_site_adp_type
_atom_site_occupancy
_atom_site_symmetry_multiplicity
_atom_site_calc_flag
_atom_site_refinement_flags
_atom_site_disorder_assembly
_atom_site_disorder_group
Cu1 Cu 0.2257 0.7971 0.1410 0.0473(3) Uani 1 1 d . . .
Cl1 Cl 0.44635(19) 0.7297(3) 0.0597(2) 0.0777(6) Uani 1 1 d . . .
O1 O 0.6475(6) 0.3645(9) 0.1610(6) 0.0904(19) Uani 1 1 d . . .
H1A H 0.5981 0.3281 0.1143 0.109 Uiso 1 1 d R . .
H1B H 0.5964 0.4725 0.1192 0.109 Uiso 1 1 d R . .
N1 N 0.0665(5) 0.7709(6) 0.0542(5) 0.0448(11) Uani 1 1 d . . .
N2 N 0.0734(5) 0.7175(6) -0.0444(5) 0.0438(11) Uani 1 1 d . . .
C1 C 0.2278(7) 0.8607(7) 0.2944(6) 0.0497(15) Uani 1 1 d . . .
C2 C 0.3550(8) 0.8666(8) 0.3627(7) 0.0562(16) Uani 1 1 d . . .
C3 C 0.4447(13) 0.6997(11) 0.4213(12) 0.117(4) Uani 1 1 d . . .
H3A H 0.5276 0.7025 0.4644 0.175 Uiso 1 1 calc R . .
H3B H 0.4792 0.6557 0.3556 0.175 Uiso 1 1 calc R . .
H3C H 0.3840 0.6356 0.4810 0.175 Uiso 1 1 calc R . .
C4 C 0.4493(9) 0.9721(11) 0.2712(9) 0.076(2) Uani 1 1 d . . .
H4A H 0.5305 0.9757 0.3158 0.114 Uiso 1 1 calc R . .
H4B H 0.3909 1.0767 0.2353 0.114 Uiso 1 1 calc R . .
H4C H 0.4863 0.9307 0.2044 0.114 Uiso 1 1 calc R . .
C5 C 0.2898(11) 0.9371(13) 0.4671(8) 0.086(3) Uani 1 1 d . . .
H5A H 0.3687 0.9445 0.5123 0.129 Uiso 1 1 calc R . .
H5B H 0.2302 0.8700 0.5252 0.129 Uiso 1 1 calc R . .
H5C H 0.2301 1.0405 0.4286 0.129 Uiso 1 1 calc R . .
C6 C 0.1010(7) 0.8673(8) 0.2697(6) 0.0496(15) Uani 1 1 d . . .
C7 C -0.0563(8) 0.8915(10) 0.2676(7) 0.0649(19) Uani 1 1 d . . .
H7 H -0.1101 0.9332 0.3264 0.078 Uiso 1 1 calc R . .
C8 C -0.1323(7) 0.8598(10) 0.1894(7) 0.066(2) Uani 1 1 d . . .
H8 H -0.2342 0.8795 0.2012 0.079 Uiso 1 1 calc R . .
C9 C -0.0770(6) 0.7985(8) 0.0878(6) 0.0478(14) Uani 1 1 d . . .
C10 C -0.1605(7) 0.7630(9) 0.0084(6) 0.0535(16) Uani 1 1 d . . .
H10 H -0.2623 0.7722 0.0115 0.064 Uiso 1 1 calc R . .
C11 C -0.0620(6) 0.7121(7) -0.0751(5) 0.0434(13) Uani 1 1 d . . .
C12 C -0.0871(7) 0.6667(7) -0.1828(6) 0.0464(14) Uani 1 1 d . . .
C13 C -0.2193(8) 0.6252(8) -0.1901(6) 0.0548(16) Uani 1 1 d . . .
H13 H -0.2889 0.6209 -0.1244 0.066 Uiso 1 1 calc R . .
C14 C -0.2483(9) 0.5903(9) -0.2936(7) 0.0656(19) Uani 1 1 d . . .
H14 H -0.3369 0.5618 -0.2971 0.079 Uiso 1 1 calc R . .
C15 C -0.1476(10) 0.5975(10) -0.3912(8) 0.073(2) Uani 1 1 d . . .
H15 H -0.1689 0.5771 -0.4621 0.088 Uiso 1 1 calc R . .
C16 C -0.0143(10) 0.6351(11) -0.3845(8) 0.077(2) Uani 1 1 d . . .
H16 H 0.0551 0.6377 -0.4502 0.093 Uiso 1 1 calc R . .
C17 C 0.0168(8) 0.6689(9) -0.2800(7) 0.0624(18) Uani 1 1 d . . .
H17 H 0.1072 0.6931 -0.2754 0.075 Uiso 1 1 calc R . .

loop_
_atom_site_aniso_label
_atom_site_aniso_U_11
_atom_site_aniso_U_22
_atom_site_aniso_U_33
_atom_site_aniso_U_23
_atom_site_aniso_U_13
_atom_site_aniso_U_12
Cu1 0.0355(4) 0.0609(5) 0.0509(5) -0.0257(4) 0.0007(3) -0.0103(3)
Cl1 0.0402(9) 0.1116(17) 0.1033(16) -0.0646(14) 0.0169(9) -0.0215(10)
O1 0.055(3) 0.131(6) 0.094(4) -0.057(4) 0.003(3) -0.009(3)
N1 0.034(2) 0.058(3) 0.045(3) -0.022(2) 0.002(2) -0.007(2)
N2 0.039(3) 0.054(3) 0.040(3) -0.019(2) 0.000(2) -0.009(2)
C1 0.055(4) 0.049(3) 0.048(3) -0.018(3) -0.005(3) -0.012(3)
C2 0.060(4) 0.055(4) 0.057(4) -0.021(3) -0.016(3) -0.010(3)
C3 0.123(9) 0.071(6) 0.151(10) -0.029(6) -0.090(8) 0.011(6)
C4 0.056(4) 0.092(6) 0.099(6) -0.052(5) 0.005(4) -0.024(4)
C5 0.095(6) 0.117(8) 0.071(5) -0.054(5) -0.001(5) -0.038(6)
C6 0.054(4) 0.051(4) 0.046(3) -0.021(3) 0.002(3) -0.009(3)
C7 0.047(4) 0.096(6) 0.062(4) -0.047(4) 0.007(3) -0.004(4)
C8 0.038(3) 0.106(6) 0.063(4) -0.047(4) 0.008(3) -0.010(4)
C9 0.036(3) 0.065(4) 0.043(3) -0.021(3) 0.003(2) -0.008(3)
C10 0.033(3) 0.082(5) 0.048(3) -0.025(3) 0.000(3) -0.013(3)
C11 0.039(3) 0.050(3) 0.039(3) -0.012(3) -0.002(2) -0.011(3)
C12 0.050(3) 0.044(3) 0.043(3) -0.013(3) -0.006(3) -0.006(3)
C13 0.056(4) 0.058(4) 0.049(4) -0.013(3) -0.004(3) -0.019(3)
C14 0.073(5) 0.062(4) 0.069(5) -0.023(4) -0.013(4) -0.022(4)
C15 0.091(6) 0.073(5) 0.069(5) -0.038(4) -0.018(4) -0.013(4)
C16 0.084(6) 0.095(6) 0.063(5) -0.043(5) 0.009(4) -0.017(5)
C17 0.058(4) 0.083(5) 0.053(4) -0.029(4) 0.003(3) -0.019(4)

loop_
_atom_type_symbol
_atom_type_description
_atom_type_scat_dispersion_real
_atom_type_scat_dispersion_imag
_atom_type_scat_source
C C 0.0033 0.0016 'International Tables Vol C Tables 4.2.6.8 and 6.1.1.4'
H H 0.0000 0.0000 'International Tables Vol C Tables 4.2.6.8 and 6.1.1.4'
Cu Cu 0.3201 1.2651 'International Tables Vol C Tables 4.2.6.8 and 6.1.1.4'
N N 0.0061 0.0033 'International Tables Vol C Tables 4.2.6.8 and 6.1.1.4'
Cl Cl 0.1484 0.1585 'International Tables Vol C Tables 4.2.6.8 and 6.1.1.4'
O O 0.0106 0.0060 'International Tables Vol C Tables 4.2.6.8 and 6.1.1.4'

loop_
_geom_angle_atom_site_label_1
_geom_angle_atom_site_label_2
_geom_angle_atom_site_label_3
_geom_angle
_geom_angle_site_symmetry_1
_geom_angle_site_symmetry_3
_geom_angle_publ_flag
N1 Cu1 C6 96.7(2) . . ?
N1 Cu1 C1 132.5(2) . . ?
C6 Cu1 C1 35.8(3) . . ?
N1 Cu1 Cl1 112.77(15) . . ?
C6 Cu1 Cl1 150.4(2) . . ?
C1 Cu1 Cl1 114.7(2) . . ?
H1A O1 H1B 91.4 . . ?
C9 N1 N2 105.8(5) . . ?
C9 N1 Cu1 124.5(4) . . ?
N2 N1 Cu1 129.6(4) . . ?
C11 N2 N1 111.8(5) . . ?
C6 C1 C2 160.0(7) . . ?
C6 C1 Cu1 70.0(4) . . ?
C2 C1 Cu1 130.0(5) . . ?
C1 C2 C4 110.0(6) . . ?
C1 C2 C3 108.9(6) . . ?
C4 C2 C3 110.7(8) . . ?
C1 C2 C5 107.0(6) . . ?
C4 C2 C5 109.5(6) . . ?
C3 C2 C5 110.7(8) . . ?
C2 C3 H3A 109.5 . . ?
C2 C3 H3B 109.5 . . ?
H3A C3 H3B 109.5 . . ?
C2 C3 H3C 109.5 . . ?
H3A C3 H3C 109.5 . . ?
H3B C3 H3C 109.5 . . ?
C2 C4 H4A 109.5 . . ?
C2 C4 H4B 109.5 . . ?
H4A C4 H4B 109.5 . . ?
C2 C4 H4C 109.5 . . ?
H4A C4 H4C 109.5 . . ?
H4B C4 H4C 109.5 . . ?
C2 C5 H5A 109.5 . . ?
C2 C5 H5B 109.5 . . ?
H5A C5 H5B 109.5 . . ?
C2 C5 H5C 109.5 . . ?
H5A C5 H5C 109.5 . . ?
H5B C5 H5C 109.5 . . ?
C1 C6 C7 164.9(7) . . ?
C1 C6 Cu1 74.2(4) . . ?
C7 C6 Cu1 120.8(5) . . ?
C8 C7 C6 125.9(6) . . ?
C8 C7 H7 117.0 . . ?
C6 C7 H7 117.0 . . ?
C7 C8 C9 128.4(6) . . ?
C7 C8 H8 115.8 . . ?
C9 C8 H8 115.8 . . ?
N1 C9 C10 109.7(5) . . ?
N1 C9 C8 123.4(6) . . ?
C10 C9 C8 126.9(6) . . ?
C11 C10 C9 106.3(5) . . ?
C11 C10 H10 126.8 . . ?
C9 C10 H10 126.8 . . ?
N2 C11 C10 106.4(5) . . ?
N2 C11 C12 123.0(5) . . ?
C10 C11 C12 130.5(6) . . ?
C17 C12 C13 118.9(6) . . ?
C17 C12 C11 121.4(6) . . ?
C13 C12 C11 119.7(6) . . ?
C14 C13 C12 120.6(7) . . ?
C14 C13 H13 119.7 . . ?
C12 C13 H13 119.7 . . ?
C15 C14 C13 120.3(7) . . ?
C15 C14 H14 119.9 . . ?
C13 C14 H14 119.9 . . ?
C14 C15 C16 120.0(7) . . ?
C14 C15 H15 120.0 . . ?
C16 C15 H15 120.0 . . ?
C15 C16 C17 120.2(8) . . ?
C15 C16 H16 119.9 . . ?
C17 C16 H16 119.9 . . ?
C12 C17 C16 119.9(7) . . ?
C12 C17 H17 120.0 . . ?
C16 C17 H17 120.0 . . ?

loop_
_geom_bond_atom_site_label_1
_geom_bond_atom_site_label_2
_geom_bond_distance
_geom_bond_site_symmetry_2
_geom_bond_publ_flag
Cu1 N1 1.954(5) . ?
Cu1 C6 1.964(6) . ?
Cu1 C1 2.012(6) . ?
Cu1 Cl1 2.2130(17) . ?
O1 H1A 0.9194 . ?
O1 H1B 0.9694 . ?
N1 C9 1.344(8) . ?
N1 N2 1.355(7) . ?
N2 C11 1.355(7) . ?
C1 C6 1.222(9) . ?
C1 C2 1.493(9) . ?
C2 C4 1.513(11) . ?
C2 C3 1.521(11) . ?
C2 C5 1.547(11) . ?
C3 H3A 0.9600 . ?
C3 H3B 0.9600 . ?
C3 H3C 0.9600 . ?
C4 H4A 0.9600 . ?
C4 H4B 0.9600 . ?
C4 H4C 0.9600 . ?
C5 H5A 0.9600 . ?
C5 H5B 0.9600 . ?
C5 H5C 0.9600 . ?
C6 C7 1.431(9) . ?
C7 C8 1.325(10) . ?
C7 H7 0.9300 . ?
C8 C9 1.450(9) . ?
C8 H8 0.9300 . ?
C9 C10 1.403(9) . ?
C10 C11 1.375(9) . ?
C10 H10 0.9300 . ?
C11 C12 1.468(8) . ?
C12 C17 1.386(9) . ?
C12 C13 1.388(9) . ?
C13 C14 1.378(10) . ?
C13 H13 0.9300 . ?
C14 C15 1.366(12) . ?
C14 H14 0.9300 . ?
C15 C16 1.378(12) . ?
C15 H15 0.9300 . ?
C16 C17 1.389(10) . ?
C16 H16 0.9300 . ?
C17 H17 0.9300 . ?
